data_7019029
loop_
_publ_author_name
'Nobbs, James D.'
'Tomov, Atanas K.'
'Cariou, Renan'
'Gibson, Vernon C.'
'White, Andrew J. P.'
'Britovsek, George J. P.'

_publ_section_title
;
 Thio-Pybox and Thio-Phebox complexes of chromium, iron, cobalt and nickel
 and their application in ethylene and butadiene polymerisation catalysis
;
_journal_issue 19
_journal_name_full 'Dalton Transactions'
_journal_page_first 5949
_journal_paper_doi 10.1039/c2dt30324h
_journal_volume 41
_journal_year 2012
_chemical_formula_moiety 'C35 H27 Cl2 Fe N3 S2'
_chemical_formula_sum 'C35 H27 Cl2 Fe N3 S2'
_chemical_formula_weight 680.47
_chemical_name_systematic
;
?
;
_space_group_IT_number 14
_symmetry_cell_setting monoclinic
_symmetry_space_group_name_Hall '-P 2ybc'
_symmetry_space_group_name_H-M 'P 1 21/c 1'
_atom_sites_solution_hydrogens geom
_atom_sites_solution_primary direct
_atom_sites_solution_secondary difmap
_audit_creation_method SHELXL-97
_cell_angle_alpha 90
_cell_angle_beta 109.6105(7)
_cell_angle_gamma 90
_cell_formula_units_Z 4
_cell_length_a 12.66754(8)
_cell_length_b 15.12678(8)
_cell_length_c 16.74135(10)
_cell_measurement_reflns_used 17335
_cell_measurement_temperature 173(2)
_cell_measurement_theta_max 71.2145
_cell_measurement_theta_min 2.7984
_cell_volume 3021.89(3)
_computing_cell_refinement 'CrysAlis RED, Oxford Diffraction Ltd'
_computing_data_collection 'CrysAlis CCD, Oxford Diffraction Ltd'
_computing_data_reduction 'CrysAlis RED, Oxford Diffraction Ltd'
_computing_molecular_graphics 'Bruker SHELXTL'
_computing_publication_material 'Bruker SHELXTL'
_computing_structure_refinement 'SHELXL-97 (Sheldrick, 1997)'
_computing_structure_solution 'SHELXS-97 (Sheldrick, 1990)'
_diffrn_ambient_temperature 173(2)
_diffrn_detector_area_resol_mean 8.2556
_diffrn_measured_fraction_theta_full 0.990
_diffrn_measured_fraction_theta_max 0.990
_diffrn_measurement_device_type 'OD Xcalibur PX Ultra'
_diffrn_measurement_method 'phi and omega scans'
_diffrn_radiation_monochromator graphite
_diffrn_radiation_source 'Enhance Ultra (Cu) X-ray Source'
_diffrn_radiation_type CuK\a
_diffrn_radiation_wavelength 1.54184
_diffrn_reflns_av_R_equivalents 0.0462
_diffrn_reflns_av_sigmaI/netI 0.0296
_diffrn_reflns_limit_h_max 15
_diffrn_reflns_limit_h_min -15
_diffrn_reflns_limit_k_max 18
_diffrn_reflns_limit_k_min -18
_diffrn_reflns_limit_l_max 20
_diffrn_reflns_limit_l_min -16
_diffrn_reflns_number 41695
_diffrn_reflns_theta_full 71.43
_diffrn_reflns_theta_max 71.43
_diffrn_reflns_theta_min 3.70
_diffrn_standards_number 0
_exptl_absorpt_coefficient_mu 7.162
_exptl_absorpt_correction_T_max 1.00000
_exptl_absorpt_correction_T_min 0.64069
_exptl_absorpt_correction_type multi-scan
_exptl_absorpt_process_details
;
CrysAlis RED, Oxford Diffraction Ltd.,
Version 1.171.32.5 (release 08-05-2007 CrysAlis171 .NET)
(compiled May 8 2007,13:10:02)
Empirical absorption correction using spherical harmonics,
implemented in SCALE3 ABSPACK scaling algorithm.
;
_exptl_crystal_colour Brown
_exptl_crystal_density_diffrn 1.496
_exptl_crystal_density_method 'not measured'
_exptl_crystal_description blocks
_exptl_crystal_F_000 1400
_exptl_crystal_size_max 0.18
_exptl_crystal_size_mid 0.17
_exptl_crystal_size_min 0.08
_refine_diff_density_max 0.239
_refine_diff_density_min -0.294
_refine_diff_density_rms 0.044
_refine_ls_extinction_method none
_refine_ls_goodness_of_fit_ref 0.946
_refine_ls_hydrogen_treatment constr
_refine_ls_matrix_type full
_refine_ls_number_parameters 388
_refine_ls_number_reflns 5836
_refine_ls_number_restraints 0
_refine_ls_restrained_S_all 0.946
_refine_ls_R_factor_all 0.0371
_refine_ls_R_factor_gt 0.0257
_refine_ls_shift/su_max 0.001
_refine_ls_shift/su_mean 0.000
_refine_ls_structure_factor_coef Fsqd
_refine_ls_weighting_details 'calc w=1/[\s^2^(Fo^2^)+(0.0402P)^2^+0.0000P] where P=(Fo^2^+2Fc^2^)/3'
_refine_ls_weighting_scheme calc
_refine_ls_wR_factor_gt 0.0608
_refine_ls_wR_factor_ref 0.0643
_reflns_number_gt 4542
_reflns_number_total 5836
_reflns_threshold_expression >2sigma(I)
_cod_data_source_file c2dt30324h.txt
_cod_data_source_block '[Fe(L4)Cl2]'
_cod_depositor_comments
;
The following automatic conversions were performed:

'_symmetry_cell_setting' value 'Monoclinic' changed to 'monoclinic'
according to /home/saulius/struct/CIF-dictionaries/cif_core.dic
dictionary named 'cif_core.dic' version 2.4.1 from 2010-06-29.

Automatic conversion script
Id: cif_fix_values 1715 2011-07-08 13:25:40Z adriana 
;
_cod_original_sg_symbol_H-M P2(1)/c
_cod_database_code 7019029

loop_
_symmetry_equiv_pos_as_xyz
'x, y, z'
'-x, y+1/2, -z+1/2'
'-x, -y, -z'
'x, -y-1/2, z-1/2'

loop_
_atom_site_label
_atom_site_type_symbol
_atom_site_fract_x
_atom_site_fract_y
_atom_site_fract_z
_atom_site_U_iso_or_equiv
_atom_site_adp_type
_atom_site_occupancy
_atom_site_symmetry_multiplicity
_atom_site_calc_flag
_atom_site_refinement_flags
Fe Fe 0.19466(2) 0.750238(19) 0.212716(17) 0.02680(8) Uani 1 1 d .
Cl1 Cl 0.05977(4) 0.67629(3) 0.11481(3) 0.03513(11) Uani 1 1 d .
Cl2 Cl 0.31999(4) 0.85754(3) 0.21209(3) 0.03292(11) Uani 1 1 d .
N1 N 0.23535(11) 0.70002(9) 0.33592(8) 0.0231(3) Uani 1 1 d .
C2 C 0.18115(14) 0.73519(11) 0.38491(11) 0.0257(4) Uani 1 1 d .
C3 C 0.19384(16) 0.70222(13) 0.46515(11) 0.0334(4) Uani 1 1 d .
H3A H 0.1554 0.7284 0.4991 0.040 Uiso 1 1 calc R
C4 C 0.26380(17) 0.63039(14) 0.49427(12) 0.0387(5) Uani 1 1 d .
H4A H 0.2723 0.6052 0.5481 0.046 Uiso 1 1 calc R
C5 C 0.32115(17) 0.59560(13) 0.44444(12) 0.0356(4) Uani 1 1 d .
H5A H 0.3705 0.5469 0.4639 0.043 Uiso 1 1 calc R
C6 C 0.30573(14) 0.63274(11) 0.36545(10) 0.0261(4) Uani 1 1 d .
C7 C 0.10657(14) 0.80988(11) 0.34603(10) 0.0246(4) Uani 1 1 d .
N7 N 0.09313(11) 0.83422(9) 0.26983(9) 0.0244(3) Uani 1 1 d .
S8 S 0.03308(4) 0.86439(3) 0.40265(3) 0.03151(11) Uani 1 1 d .
C9 C -0.05135(15) 0.91719(14) 0.30511(11) 0.0346(4) Uani 1 1 d .
H9A H -0.1232 0.8854 0.2800 0.042 Uiso 1 1 calc R
H9B H -0.0676 0.9792 0.3159 0.042 Uiso 1 1 calc R
C10 C 0.01850(14) 0.91369(12) 0.24455(11) 0.0270(4) Uani 1 1 d .
C11 C -0.05339(15) 0.90347(11) 0.15079(11) 0.0284(4) Uani 1 1 d .
C12 C -0.16869(16) 0.89320(13) 0.12273(13) 0.0385(5) Uani 1 1 d .
H12A H -0.2073 0.8913 0.1625 0.046 Uiso 1 1 calc R
C13 C -0.22846(18) 0.88554(15) 0.03611(14) 0.0484(6) Uani 1 1 d .
H13A H -0.3075 0.8782 0.0176 0.058 Uiso 1 1 calc R
C14 C -0.17470(19) 0.88844(13) -0.02235(13) 0.0440(5) Uani 1 1 d .
H14A H -0.2161 0.8838 -0.0812 0.053 Uiso 1 1 calc R
C15 C -0.05954(18) 0.89819(14) 0.00504(12) 0.0410(5) Uani 1 1 d .
H15A H -0.0212 0.8996 -0.0350 0.049 Uiso 1 1 calc R
C16 C 0.00000(17) 0.90589(13) 0.09088(12) 0.0364(4) Uani 1 1 d .
H16A H 0.0791 0.9130 0.1090 0.044 Uiso 1 1 calc R
C17 C 0.09145(14) 0.99771(12) 0.25883(11) 0.0273(4) Uani 1 1 d .
C18 C 0.04760(16) 1.07368(12) 0.21308(12) 0.0351(4) Uani 1 1 d .
H18A H -0.0251 1.0723 0.1716 0.042 Uiso 1 1 calc R
C19 C 0.10914(17) 1.15177(13) 0.22744(14) 0.0426(5) Uani 1 1 d .
H19A H 0.0793 1.2028 0.1945 0.051 Uiso 1 1 calc R
C20 C 0.21338(17) 1.15541(14) 0.28939(14) 0.0425(5) Uani 1 1 d .
H20A H 0.2550 1.2090 0.2999 0.051 Uiso 1 1 calc R
C21 C 0.25680(16) 1.08039(13) 0.33612(13) 0.0396(5) Uani 1 1 d .
H21A H 0.3281 1.0827 0.3794 0.048 Uiso 1 1 calc R
C22 C 0.19734(15) 1.00243(13) 0.32028(12) 0.0337(4) Uani 1 1 d .
H22A H 0.2291 0.9510 0.3518 0.040 Uiso 1 1 calc R
C23 C 0.36680(14) 0.60101(11) 0.30929(11) 0.0262(4) Uani 1 1 d .
N23 N 0.33999(11) 0.62442(9) 0.23169(8) 0.0231(3) Uani 1 1 d .
S24 S 0.48185(4) 0.52880(3) 0.35174(3) 0.03478(12) Uani 1 1 d .
C25 C 0.51883(14) 0.55034(12) 0.25793(11) 0.0295(4) Uani 1 1 d .
H25A H 0.5722 0.6003 0.2678 0.035 Uiso 1 1 calc R
H25B H 0.5535 0.4975 0.2421 0.035 Uiso 1 1 calc R
C26 C 0.40722(14) 0.57342(11) 0.18763(11) 0.0254(4) Uani 1 1 d .
C27 C 0.33744(14) 0.49230(11) 0.14707(11) 0.0255(4) Uani 1 1 d .
C28 C 0.37267(15) 0.40618(12) 0.16812(12) 0.0331(4) Uani 1 1 d .
H28A H 0.4410 0.3952 0.2129 0.040 Uiso 1 1 calc R
C29 C 0.30899(17) 0.33543(13) 0.12428(13) 0.0384(5) Uani 1 1 d .
H29A H 0.3334 0.2766 0.1399 0.046 Uiso 1 1 calc R
C30 C 0.20996(16) 0.35045(13) 0.05788(13) 0.0365(4) Uani 1 1 d .
H30A H 0.1678 0.3024 0.0264 0.044 Uiso 1 1 calc R
C31 C 0.17340(14) 0.43652(13) 0.03812(11) 0.0309(4) Uani 1 1 d .
H31A H 0.1052 0.4474 -0.0067 0.037 Uiso 1 1 calc R
C32 C 0.23488(14) 0.50654(12) 0.08276(11) 0.0279(4) Uani 1 1 d .
H32A H 0.2073 0.5651 0.0697 0.033 Uiso 1 1 calc R
C33 C 0.43575(14) 0.62989(12) 0.12164(11) 0.0270(4) Uani 1 1 d .
C34 C 0.42806(15) 0.59651(13) 0.04201(11) 0.0325(4) Uani 1 1 d .
H34A H 0.3984 0.5390 0.0259 0.039 Uiso 1 1 calc R
C35 C 0.46332(16) 0.64666(15) -0.01382(13) 0.0401(5) Uani 1 1 d .
H35A H 0.4573 0.6235 -0.0679 0.048 Uiso 1 1 calc R
C36 C 0.50715(17) 0.73023(14) 0.00912(14) 0.0430(5) Uani 1 1 d .
H36A H 0.5320 0.7643 -0.0288 0.052 Uiso 1 1 calc R
C37 C 0.51464(17) 0.76403(13) 0.08757(14) 0.0402(5) Uani 1 1 d .
H37A H 0.5446 0.8215 0.1034 0.048 Uiso 1 1 calc R
C38 C 0.47878(15) 0.71456(12) 0.14311(13) 0.0328(4) Uani 1 1 d .
H38A H 0.4836 0.7387 0.1966 0.039 Uiso 1 1 calc R

loop_
_atom_site_aniso_label
_atom_site_aniso_U_11
_atom_site_aniso_U_22
_atom_site_aniso_U_33
_atom_site_aniso_U_23
_atom_site_aniso_U_13
_atom_site_aniso_U_12
Fe 0.02736(14) 0.03183(16) 0.01898(13) -0.00054(12) 0.00484(11) -0.00837(12)
Cl1 0.0274(2) 0.0408(3) 0.0312(2) -0.0113(2) 0.00190(17) -0.00268(18)
Cl2 0.0322(2) 0.0295(2) 0.0401(2) -0.00413(19) 0.01623(19) -0.00749(18)
N1 0.0260(7) 0.0213(7) 0.0203(7) -0.0016(6) 0.0056(6) -0.0030(6)
C2 0.0269(8) 0.0259(9) 0.0226(8) -0.0025(7) 0.0060(7) -0.0053(7)
C3 0.0405(10) 0.0377(11) 0.0224(9) -0.0007(8) 0.0111(8) -0.0006(9)
C4 0.0493(12) 0.0422(12) 0.0246(9) 0.0081(9) 0.0125(9) 0.0033(10)
C5 0.0431(11) 0.0315(11) 0.0290(10) 0.0060(8) 0.0080(9) 0.0058(9)
C6 0.0288(9) 0.0230(9) 0.0230(8) -0.0008(7) 0.0042(7) -0.0019(7)
C7 0.0256(8) 0.0246(9) 0.0239(9) -0.0030(7) 0.0087(7) -0.0042(7)
N7 0.0222(7) 0.0257(8) 0.0241(7) -0.0004(6) 0.0062(6) -0.0012(6)
S8 0.0325(2) 0.0375(3) 0.0265(2) -0.00134(19) 0.01262(18) 0.0036(2)
C9 0.0289(9) 0.0439(12) 0.0323(10) 0.0049(9) 0.0117(8) 0.0054(8)
C10 0.0244(8) 0.0283(10) 0.0275(9) 0.0009(8) 0.0078(7) 0.0029(7)
C11 0.0294(9) 0.0229(9) 0.0289(9) 0.0009(7) 0.0047(8) 0.0005(7)
C12 0.0289(9) 0.0419(12) 0.0389(11) -0.0001(9) 0.0040(8) -0.0036(8)
C13 0.0356(11) 0.0489(14) 0.0461(13) -0.0036(11) -0.0058(10) -0.0070(10)
C14 0.0537(13) 0.0314(11) 0.0314(10) -0.0010(9) -0.0061(10) 0.0002(9)
C15 0.0522(13) 0.0383(12) 0.0277(10) 0.0037(9) 0.0070(9) 0.0043(10)
C16 0.0339(10) 0.0403(11) 0.0315(10) 0.0010(9) 0.0063(8) 0.0007(9)
C17 0.0279(9) 0.0290(10) 0.0267(9) -0.0033(7) 0.0114(7) 0.0020(7)
C18 0.0313(10) 0.0292(10) 0.0401(11) -0.0011(8) 0.0058(8) 0.0030(8)
C19 0.0410(11) 0.0275(11) 0.0550(13) 0.0011(9) 0.0106(10) 0.0059(9)
C20 0.0380(11) 0.0306(11) 0.0585(14) -0.0087(10) 0.0154(10) -0.0054(9)
C21 0.0295(10) 0.0414(12) 0.0440(12) -0.0045(9) 0.0071(9) -0.0026(9)
C22 0.0292(9) 0.0344(11) 0.0345(10) 0.0014(8) 0.0070(8) 0.0014(8)
C23 0.0252(8) 0.0221(9) 0.0267(9) 0.0005(7) 0.0026(7) 0.0012(7)
N23 0.0225(7) 0.0215(7) 0.0239(7) -0.0031(6) 0.0060(6) -0.0008(6)
S24 0.0340(2) 0.0348(3) 0.0292(2) 0.0043(2) 0.00227(19) 0.0110(2)
C25 0.0238(8) 0.0281(10) 0.0320(9) -0.0004(8) 0.0033(8) 0.0037(7)
C26 0.0226(8) 0.0237(9) 0.0280(9) -0.0013(7) 0.0059(7) 0.0042(7)
C27 0.0267(8) 0.0260(9) 0.0248(8) -0.0027(7) 0.0100(7) -0.0004(7)
C28 0.0312(10) 0.0291(10) 0.0361(10) 0.0004(8) 0.0074(8) 0.0029(8)
C29 0.0395(11) 0.0247(10) 0.0511(12) -0.0031(9) 0.0152(9) 0.0016(8)
C30 0.0351(10) 0.0328(11) 0.0434(11) -0.0104(9) 0.0154(9) -0.0083(8)
C31 0.0257(9) 0.0365(11) 0.0297(9) -0.0022(8) 0.0081(8) -0.0033(8)
C32 0.0261(8) 0.0274(9) 0.0300(9) 0.0001(8) 0.0092(7) 0.0010(7)
C33 0.0201(8) 0.0288(9) 0.0318(9) 0.0014(8) 0.0083(7) 0.0034(7)
C34 0.0286(9) 0.0343(10) 0.0356(10) -0.0026(8) 0.0119(8) -0.0009(8)
C35 0.0380(10) 0.0479(13) 0.0378(11) 0.0015(10) 0.0170(9) 0.0024(9)
C36 0.0397(11) 0.0439(12) 0.0514(13) 0.0126(10) 0.0231(10) 0.0037(9)
C37 0.0372(10) 0.0275(10) 0.0593(13) 0.0047(10) 0.0206(10) 0.0003(8)
C38 0.0282(9) 0.0293(10) 0.0417(11) -0.0019(8) 0.0127(8) 0.0028(8)

loop_
_atom_type_symbol
_atom_type_description
_atom_type_scat_dispersion_real
_atom_type_scat_dispersion_imag
_atom_type_scat_source
C C 0.0181 0.0091 'International Tables Vol C Tables 4.2.6.8 and 6.1.1.4'
H H 0.0000 0.0000 'International Tables Vol C Tables 4.2.6.8 and 6.1.1.4'
N N 0.0311 0.0180 'International Tables Vol C Tables 4.2.6.8 and 6.1.1.4'
S S 0.3331 0.5567 'International Tables Vol C Tables 4.2.6.8 and 6.1.1.4'
Cl Cl 0.3639 0.7018 'International Tables Vol C Tables 4.2.6.8 and 6.1.1.4'
Fe Fe -1.1336 3.1974 'International Tables Vol C Tables 4.2.6.8 and 6.1.1.4'

loop_
_geom_angle_atom_site_label_1
_geom_angle_atom_site_label_2
_geom_angle_atom_site_label_3
_geom_angle
N1 Fe Cl1 114.62(4)
N1 Fe N7 76.81(5)
Cl1 Fe N7 100.97(4)
N1 Fe Cl2 108.80(4)
Cl1 Fe Cl2 135.93(2)
N7 Fe Cl2 95.69(4)
N1 Fe N23 71.52(5)
Cl1 Fe N23 93.39(3)
N7 Fe N23 148.30(5)
Cl2 Fe N23 93.23(3)
C6 N1 C2 119.40(15)
C6 N1 Fe 123.70(11)
C2 N1 Fe 116.77(11)
N1 C2 C3 122.04(17)
N1 C2 C7 114.61(15)
C3 C2 C7 123.34(17)
C4 C3 C2 118.34(18)
C5 C4 C3 119.41(17)
C4 C5 C6 119.12(18)
N1 C6 C5 121.62(17)
N1 C6 C23 115.97(15)
C5 C6 C23 122.41(16)
N7 C7 C2 120.64(16)
N7 C7 S8 119.22(13)
C2 C7 S8 120.12(13)
C7 N7 C10 111.80(14)
C7 N7 Fe 111.00(11)
C10 N7 Fe 137.12(11)
C7 S8 C9 88.84(8)
C10 C9 S8 106.27(12)
N7 C10 C11 108.01(14)
N7 C10 C17 109.18(13)
C11 C10 C17 111.12(14)
N7 C10 C9 106.63(14)
C11 C10 C9 113.46(14)
C17 C10 C9 108.28(15)
C12 C11 C16 118.21(17)
C12 C11 C10 123.66(17)
C16 C11 C10 118.12(16)
C11 C12 C13 120.3(2)
C14 C13 C12 120.9(2)
C13 C14 C15 119.30(19)
C14 C15 C16 120.0(2)
C11 C16 C15 121.37(19)
C18 C17 C22 118.23(17)
C18 C17 C10 119.23(16)
C22 C17 C10 122.38(17)
C17 C18 C19 120.66(18)
C20 C19 C18 120.22(19)
C19 C20 C21 119.41(19)
C22 C21 C20 120.39(18)
C21 C22 C17 121.05(18)
N23 C23 C6 122.52(15)
N23 C23 S24 118.80(14)
C6 C23 S24 118.68(12)
C23 N23 C26 110.71(14)
C23 N23 Fe 105.28(11)
C26 N23 Fe 143.90(10)
C23 S24 C25 87.63(8)
C26 C25 S24 105.30(12)
N23 C26 C27 106.82(13)
N23 C26 C33 112.02(14)
C27 C26 C33 111.56(14)
N23 C26 C25 105.36(13)
C27 C26 C25 113.65(14)
C33 C26 C25 107.34(14)
C28 C27 C32 118.56(16)
C28 C27 C26 123.54(15)
C32 C27 C26 117.84(15)
C27 C28 C29 120.61(17)
C30 C29 C28 120.32(18)
C31 C30 C29 119.04(18)
C32 C31 C30 120.72(17)
C31 C32 C27 120.64(17)
C38 C33 C34 118.35(17)
C38 C33 C26 119.58(16)
C34 C33 C26 121.89(16)
C35 C34 C33 120.62(19)
C36 C35 C34 120.2(2)
C35 C36 C37 119.69(19)
C36 C37 C38 120.33(19)
C37 C38 C33 120.85(19)

loop_
_geom_bond_atom_site_label_1
_geom_bond_atom_site_label_2
_geom_bond_distance
Fe N1 2.0937(14)
Fe Cl1 2.2310(5)
Fe N7 2.2378(14)
Fe Cl2 2.2730(5)
Fe N23 2.5923(14)
N1 C6 1.334(2)
N1 C2 1.343(2)
C2 C3 1.391(2)
C2 C7 1.476(2)
C3 C4 1.383(3)
C4 C5 1.381(3)
C5 C6 1.389(2)
C6 C23 1.484(2)
C7 N7 1.283(2)
C7 S8 1.7428(17)
N7 C10 1.500(2)
S8 C9 1.8100(18)
C9 C10 1.554(2)
C10 C11 1.535(2)
C10 C17 1.542(2)
C11 C12 1.385(3)
C11 C16 1.386(3)
C12 C13 1.397(3)
C13 C14 1.368(3)
C14 C15 1.382(3)
C15 C16 1.386(3)
C17 C18 1.389(3)
C17 C22 1.392(2)
C18 C19 1.391(3)
C19 C20 1.380(3)
C20 C21 1.383(3)
C21 C22 1.376(3)
C23 N23 1.278(2)
C23 S24 1.7683(17)
N23 C26 1.512(2)
S24 C25 1.8126(19)
C25 C26 1.546(2)
C26 C27 1.531(2)
C26 C33 1.533(2)
C27 C28 1.384(2)
C27 C32 1.398(2)
C28 C29 1.392(3)
C29 C30 1.387(3)
C30 C31 1.384(3)
C31 C32 1.377(2)
C33 C38 1.391(2)
C33 C34 1.398(2)
C34 C35 1.389(3)
C35 C36 1.382(3)
C36 C37 1.383(3)
C37 C38 1.384(3)
